data_4333818
loop_
_publ_author_name
'Dong Zhang'
'Ye Bin'
'Lorillee Tallorin'
'Florence Tse'
'Blanca Hernandez'
'Errol V. Mathias'
'Timothy Stewart'
'Robert Bau'
'Matthias Selke'

_publ_section_title
;
 Sequential Photooxidation of a Pt(II) (Diimine)cysteamine Complex:
 Intermolecular Oxygen Atom Transfer versus Sulfinate Formation
;
_journal_name_full 'Inorganic Chemistry'
_journal_page_first 1676
_journal_page_last 1678
_journal_paper_doi 10.1021/ic3020578
_journal_volume 52
_journal_year 2013
_chemical_formula_sum 'C12 H18 Cl N3 O3 Pt S'
_chemical_formula_weight 514.89
_chemical_name_systematic
; 
 ? 
;
_space_group_IT_number 14
_symmetry_cell_setting monoclinic
_symmetry_space_group_name_Hall '-P 2ybc'
_symmetry_space_group_name_H-M 'P 1 21/c 1'
_atom_sites_solution_hydrogens geom
_atom_sites_solution_primary direct
_atom_sites_solution_secondary difmap
_audit_creation_method SHELXL-97
_cell_angle_alpha 90.00
_cell_angle_beta 95.955(2)
_cell_angle_gamma 90.00
_cell_formula_units_Z 4
_cell_length_a 11.9802(16)
_cell_length_b 17.800(2)
_cell_length_c 7.1567(10)
_cell_measurement_reflns_used 9141
_cell_measurement_temperature 143(2)
_cell_measurement_theta_max 17.53
_cell_measurement_theta_min 1.71
_cell_volume 1517.9(3)
_computing_cell_refinement 'BRUKER SMART'
_computing_data_collection 'BRUKER SMART'
_computing_data_reduction 'BRUKER SAINT'
_computing_molecular_graphics 'BRUKER SHELXTL'
_computing_publication_material 'BRUKER SHELXTL'
_computing_structure_refinement 'SHELXL-97 (Sheldrick, 1997)'
_computing_structure_solution 'SHELXS-97 (Sheldrick, 1990)'
_diffrn_ambient_temperature 143(2)
_diffrn_measured_fraction_theta_full 0.979
_diffrn_measured_fraction_theta_max 0.979
_diffrn_measurement_device_type 'CCD area detector'
_diffrn_measurement_method 'phi and omega scans'
_diffrn_radiation_monochromator graphite
_diffrn_radiation_source 'fine-focus sealed tube'
_diffrn_radiation_type MoK\a
_diffrn_radiation_wavelength 0.71073
_diffrn_reflns_av_R_equivalents 0.0223
_diffrn_reflns_av_sigmaI/netI 0.0263
_diffrn_reflns_limit_h_max 15
_diffrn_reflns_limit_h_min -15
_diffrn_reflns_limit_k_max 12
_diffrn_reflns_limit_k_min -23
_diffrn_reflns_limit_l_max 9
_diffrn_reflns_limit_l_min -9
_diffrn_reflns_number 9141
_diffrn_reflns_theta_full 27.53
_diffrn_reflns_theta_max 27.53
_diffrn_reflns_theta_min 1.71
_exptl_absorpt_coefficient_mu 9.570
_exptl_absorpt_correction_T_max 0.3476
_exptl_absorpt_correction_T_min 0.2072
_exptl_absorpt_correction_type empirical
_exptl_absorpt_process_details 'Blessing,R.H.,Acta Crystallogr.1995,A51,33'
_exptl_crystal_colour yellow
_exptl_crystal_density_diffrn 2.253
_exptl_crystal_description rod
_exptl_crystal_F_000 984
_exptl_crystal_size_max 0.24
_exptl_crystal_size_mid 0.17
_exptl_crystal_size_min 0.14
_refine_diff_density_max 1.150
_refine_diff_density_min -0.864
_refine_diff_density_rms 0.114
_refine_ls_extinction_method none
_refine_ls_goodness_of_fit_ref 1.062
_refine_ls_hydrogen_treatment mixed
_refine_ls_matrix_type full
_refine_ls_number_parameters 206
_refine_ls_number_reflns 3421
_refine_ls_number_restraints 0
_refine_ls_restrained_S_all 1.062
_refine_ls_R_factor_all 0.0228
_refine_ls_R_factor_gt 0.0207
_refine_ls_shift/su_max 0.045
_refine_ls_shift/su_mean 0.002
_refine_ls_structure_factor_coef Fsqd
_refine_ls_weighting_details 'calc w=1/[\s^2^(Fo^2^)+(0.0169P)^2^+2.1407P] where P=(Fo^2^+2Fc^2^)/3'
_refine_ls_weighting_scheme calc
_refine_ls_wR_factor_gt 0.0461
_refine_ls_wR_factor_ref 0.0469
_reflns_number_gt 3201
_reflns_number_total 3421
_reflns_threshold_expression >2sigma(I)
_cod_data_source_file ic3020578_si_002.cif
_cod_data_source_block ptclm
_cod_original_cell_volume 1517.9(4)
_cod_database_code 4333818

loop_
_symmetry_equiv_pos_as_xyz
'x, y, z'
'-x, y+1/2, -z+1/2'
'-x, -y, -z'
'x, -y-1/2, z-1/2'

loop_
_atom_site_label
_atom_site_type_symbol
_atom_site_fract_x
_atom_site_fract_y
_atom_site_fract_z
_atom_site_U_iso_or_equiv
_atom_site_adp_type
_atom_site_occupancy
_atom_site_symmetry_multiplicity
_atom_site_calc_flag
_atom_site_refinement_flags
Pt1 Pt 0.751036(10) 0.127647(7) 0.723660(18) 0.01818(5) Uani 1 1 d .
N1 N 0.6655(2) 0.02903(15) 0.6852(4) 0.0256(6) Uani 1 1 d .
H1A H 0.5959 0.0348 0.7270 0.031 Uiso 1 1 calc R
H1B H 0.6547 0.0189 0.5586 0.031 Uiso 1 1 calc R
N2 N 0.8243(2) 0.22973(15) 0.7652(4) 0.0187(6) Uani 1 1 d .
N3 N 0.6193(2) 0.19689(15) 0.6191(4) 0.0185(6) Uani 1 1 d .
O1 O 0.9997(2) 0.06819(15) 0.7276(4) 0.0378(7) Uani 1 1 d .
S1 S 0.89960(8) 0.05728(5) 0.83910(13) 0.02688(19) Uani 1 1 d .
C1 C 0.8417(3) -0.0335(2) 0.7554(7) 0.0393(10) Uani 1 1 d .
H1C H 0.8512 -0.0397 0.6205 0.047 Uiso 1 1 calc R
H1D H 0.8822 -0.0748 0.8258 0.047 Uiso 1 1 calc R
C2 C 0.7222(4) -0.0363(2) 0.7829(7) 0.0406(10) Uani 1 1 d .
H2A H 0.7128 -0.0345 0.9187 0.049 Uiso 1 1 calc R
H2B H 0.6887 -0.0837 0.7308 0.049 Uiso 1 1 calc R
C3 C 0.9309(3) 0.2429(2) 0.8391(5) 0.0234(7) Uani 1 1 d .
H3 H 0.9791 0.2013 0.8696 0.028 Uiso 1 1 calc R
C4 C 0.9721(3) 0.3145(2) 0.8717(5) 0.0268(8) Uani 1 1 d .
H4 H 1.0475 0.3218 0.9243 0.032 Uiso 1 1 calc R
C5 C 0.9034(3) 0.37538(19) 0.8277(5) 0.0254(8) Uani 1 1 d .
H5 H 0.9305 0.4251 0.8495 0.031 Uiso 1 1 calc R
C6 C 0.7939(3) 0.36270(18) 0.7507(5) 0.0226(7) Uani 1 1 d .
H6 H 0.7450 0.4038 0.7194 0.027 Uiso 1 1 calc R
C7 C 0.7566(3) 0.29029(19) 0.7201(4) 0.0182(7) Uani 1 1 d .
C8 C 0.6425(3) 0.27169(18) 0.6350(5) 0.0196(7) Uani 1 1 d .
C9 C 0.5633(3) 0.32524(19) 0.5718(5) 0.0229(7) Uani 1 1 d .
H9 H 0.5800 0.3773 0.5852 0.028 Uiso 1 1 calc R
C10 C 0.4595(3) 0.3019(2) 0.4888(5) 0.0249(7) Uani 1 1 d .
H10 H 0.4042 0.3377 0.4449 0.030 Uiso 1 1 calc R
C11 C 0.4373(3) 0.2262(2) 0.4706(5) 0.0256(7) Uani 1 1 d .
H11 H 0.3667 0.2093 0.4132 0.031 Uiso 1 1 calc R
C12 C 0.5187(3) 0.1752(2) 0.5365(5) 0.0235(7) Uani 1 1 d .
H12 H 0.5031 0.1231 0.5230 0.028 Uiso 1 1 calc R
Cl1 Cl 0.60433(7) 0.98029(5) 0.25445(13) 0.02890(19) Uani 1 1 d .
O2 O 0.1964(3) 0.14075(18) 0.7580(5) 0.0430(8) Uani 1 1 d .
H2C H 0.246(3) 0.1115(19) 0.765(4) 0.000(8) Uiso 1 1 d .
H2D H 0.134(4) 0.116(3) 0.752(7) 0.046(14) Uiso 1 1 d .
O3 O 0.8037(3) 0.79226(19) 0.8592(5) 0.0447(8) Uani 1 1 d .
H3C H 0.792(5) 0.742(4) 0.848(9) 0.08(2) Uiso 1 1 d .
H3D H 0.797(9) 0.807(6) 0.984(16) 0.22(5) Uiso 1 1 d .

loop_
_atom_site_aniso_label
_atom_site_aniso_U_11
_atom_site_aniso_U_22
_atom_site_aniso_U_33
_atom_site_aniso_U_23
_atom_site_aniso_U_13
_atom_site_aniso_U_12
Pt1 0.01815(8) 0.01502(8) 0.02120(8) -0.00037(4) 0.00124(5) 0.00113(5)
N1 0.0269(16) 0.0182(15) 0.0311(17) -0.0039(12) 0.0003(13) -0.0003(12)
N2 0.0187(14) 0.0171(14) 0.0206(14) 0.0029(11) 0.0028(11) 0.0011(11)
N3 0.0180(14) 0.0178(13) 0.0197(14) 0.0011(10) 0.0024(11) 0.0006(11)
O1 0.0243(14) 0.0349(15) 0.0545(19) 0.0087(13) 0.0057(12) 0.0030(12)
S1 0.0252(4) 0.0214(4) 0.0335(5) 0.0024(4) 0.0005(4) 0.0058(3)
C1 0.034(2) 0.0211(19) 0.063(3) 0.0018(18) 0.008(2) 0.0035(16)
C2 0.043(2) 0.023(2) 0.054(3) 0.0034(18) -0.005(2) 0.0007(18)
C3 0.0183(17) 0.0250(18) 0.0267(18) 0.0005(14) 0.0016(14) 0.0008(13)
C4 0.0211(18) 0.031(2) 0.0286(19) -0.0027(15) 0.0016(14) -0.0041(14)
C5 0.0265(19) 0.0225(18) 0.0281(19) -0.0037(14) 0.0068(15) -0.0039(14)
C6 0.0250(18) 0.0196(17) 0.0240(18) -0.0004(13) 0.0063(14) 0.0016(13)
C7 0.0191(17) 0.0209(17) 0.0151(16) 0.0000(12) 0.0044(12) 0.0015(12)
C8 0.0213(17) 0.0220(17) 0.0160(16) 0.0013(12) 0.0039(13) 0.0015(13)
C9 0.0262(18) 0.0188(17) 0.0246(18) 0.0026(13) 0.0065(14) 0.0013(14)
C10 0.0221(17) 0.0269(18) 0.0260(19) 0.0055(14) 0.0040(14) 0.0065(14)
C11 0.0192(17) 0.035(2) 0.0222(18) 0.0000(15) -0.0004(13) -0.0013(15)
C12 0.0221(17) 0.0233(17) 0.0248(18) -0.0012(14) 0.0007(14) -0.0021(14)
Cl1 0.0286(5) 0.0233(4) 0.0346(5) -0.0022(3) 0.0026(4) -0.0036(3)
O2 0.0294(17) 0.0303(16) 0.068(2) 0.0008(15) 0.0012(15) -0.0015(14)
O3 0.0497(19) 0.0312(17) 0.055(2) 0.0066(15) 0.0139(16) 0.0026(14)

loop_
_atom_type_symbol
_atom_type_description
_atom_type_scat_dispersion_real
_atom_type_scat_dispersion_imag
_atom_type_scat_source
C C 0.0033 0.0016 'International Tables Vol C Tables 4.2.6.8 and 6.1.1.4'
H H 0.0000 0.0000 'International Tables Vol C Tables 4.2.6.8 and 6.1.1.4'
N N 0.0061 0.0033 'International Tables Vol C Tables 4.2.6.8 and 6.1.1.4'
O O 0.0106 0.0060 'International Tables Vol C Tables 4.2.6.8 and 6.1.1.4'
S S 0.1246 0.1234 'International Tables Vol C Tables 4.2.6.8 and 6.1.1.4'
Cl Cl 0.1484 0.1585 'International Tables Vol C Tables 4.2.6.8 and 6.1.1.4'
Pt Pt -1.7033 8.3905 'International Tables Vol C Tables 4.2.6.8 and 6.1.1.4'

loop_
_geom_angle_atom_site_label_1
_geom_angle_atom_site_label_2
_geom_angle_atom_site_label_3
_geom_angle
N2 Pt1 N1 175.41(11)
N2 Pt1 N3 79.77(10)
N1 Pt1 N3 96.31(11)
N2 Pt1 S1 97.50(8)
N1 Pt1 S1 86.43(8)
N3 Pt1 S1 177.25(8)
C2 N1 Pt1 114.4(2)
C2 N1 H1A 108.7
Pt1 N1 H1A 108.7
C2 N1 H1B 108.7
Pt1 N1 H1B 108.7
H1A N1 H1B 107.6
C3 N2 C7 118.0(3)
C3 N2 Pt1 126.2(2)
C7 N2 Pt1 115.8(2)
C12 N3 C8 118.9(3)
C12 N3 Pt1 126.9(2)
C8 N3 Pt1 114.1(2)
O1 S1 C1 103.48(18)
O1 S1 Pt1 111.79(11)
C1 S1 Pt1 96.42(13)
C2 C1 S1 109.2(3)
C2 C1 H1C 109.8
S1 C1 H1C 109.8
C2 C1 H1D 109.8
S1 C1 H1D 109.8
H1C C1 H1D 108.3
C1 C2 N1 108.3(3)
C1 C2 H2A 110.0
N1 C2 H2A 110.0
C1 C2 H2B 110.0
N1 C2 H2B 110.0
H2A C2 H2B 108.4
N2 C3 C4 122.3(3)
N2 C3 H3 118.9
C4 C3 H3 118.9
C5 C4 C3 119.6(3)
C5 C4 H4 120.2
C3 C4 H4 120.2
C4 C5 C6 118.7(3)
C4 C5 H5 120.6
C6 C5 H5 120.6
C7 C6 C5 119.6(3)
C7 C6 H6 120.2
C5 C6 H6 120.2
N2 C7 C6 121.7(3)
N2 C7 C8 115.0(3)
C6 C7 C8 123.3(3)
N3 C8 C9 121.1(3)
N3 C8 C7 115.2(3)
C9 C8 C7 123.6(3)
C10 C9 C8 119.1(3)
C10 C9 H9 120.4
C8 C9 H9 120.4
C11 C10 C9 119.4(3)
C11 C10 H10 120.3
C9 C10 H10 120.3
C10 C11 C12 119.2(3)
C10 C11 H11 120.4
C12 C11 H11 120.4
N3 C12 C11 122.1(3)
N3 C12 H12 118.9
C11 C12 H12 118.9
H2C O2 H2D 108(4)
H3C O3 H3D 109(8)

loop_
_geom_bond_atom_site_label_1
_geom_bond_atom_site_label_2
_geom_bond_distance
Pt1 N2 2.026(3)
Pt1 N1 2.037(3)
Pt1 N3 2.080(3)
Pt1 S1 2.2614(9)
N1 C2 1.485(5)
N1 H1A 0.9200
N1 H1B 0.9200
N2 C3 1.351(4)
N2 C7 1.368(4)
N3 C12 1.343(4)
N3 C8 1.363(4)
O1 S1 1.520(3)
S1 C1 1.834(4)
C1 C2 1.466(6)
C1 H1C 0.9900
C1 H1D 0.9900
C2 H2A 0.9900
C2 H2B 0.9900
C3 C4 1.378(5)
C3 H3 0.9500
C4 C5 1.378(5)
C4 H4 0.9500
C5 C6 1.387(5)
C5 H5 0.9500
C6 C7 1.375(5)
C6 H6 0.9500
C7 C8 1.474(4)
C8 C9 1.387(5)
C9 C10 1.385(5)
C9 H9 0.9500
C10 C11 1.376(5)
C10 H10 0.9500
C11 C12 1.380(5)
C11 H11 0.9500
C12 H12 0.9500
O2 H2C 0.79(3)
O2 H2D 0.86(5)
O3 H3C 0.91(6)
O3 H3D 0.94(12)
